data_7004492
loop_
_publ_author_name
'Samantaray, Manoja K.'
'Pang, Keliang'
'Shaikh, Mobin M.'
'Ghosh, Prasenjit'

_publ_section_title
;
 Unprecedented long-range 1,7-bromination in gold complexes of
 N-(aryl)imino functionalized N-heterocyclic carbenes
;
_journal_issue 36
_journal_name_full 'Dalton Transactions'
_journal_page_first 4893
_journal_page_last 4902
_journal_paper_doi 10.1039/b807830k
_journal_year 2008
_chemical_formula_sum 'C27 H33 Au Br5 N3'
_chemical_formula_weight 996.08
_chemical_name_systematic
;
?
;
_space_group_IT_number 14
_symmetry_cell_setting monoclinic
_symmetry_space_group_name_Hall '-P 2ybc'
_symmetry_space_group_name_H-M 'P 1 21/c 1'
_atom_sites_solution_hydrogens geom
_atom_sites_solution_primary direct
_atom_sites_solution_secondary difmap
_audit_creation_method SHELXL-97
_cell_angle_alpha 90.00
_cell_angle_beta 101.402(5)
_cell_angle_gamma 90.00
_cell_formula_units_Z 4
_cell_length_a 9.9220(6)
_cell_length_b 16.9957(8)
_cell_length_c 20.0391(9)
_cell_measurement_reflns_used 6653
_cell_measurement_temperature 150(2)
_cell_measurement_theta_max 32.5094
_cell_measurement_theta_min 3.1046
_cell_volume 3312.5(3)
_computing_cell_refinement 'CrysAlis RED, Oxford Diffraction Ltd.,'
_computing_data_collection 'CrysAlis CCD, Oxford Diffraction Ltd.,'
_computing_data_reduction 'CrysAlis RED, Oxford Diffraction Ltd.,'
_computing_molecular_graphics Ortep3
_computing_publication_material Shelx97
_computing_structure_refinement 'SHELXL-97 (Sheldrick, 1997)'
_computing_structure_solution 'SHELXS-97 (Sheldrick, 1997)'
_diffrn_ambient_temperature 150(2)
_diffrn_detector_area_resol_mean 15.9948
_diffrn_measured_fraction_theta_full 0.982
_diffrn_measured_fraction_theta_max 0.982
_diffrn_measurement_device_type 'OXFORD DIFFRACTION XCALIBUR-S'
_diffrn_measurement_method \w/q-scan
_diffrn_radiation_monochromator graphite
_diffrn_radiation_source 'Enhance (Mo) X-ray Source'
_diffrn_radiation_type MoK\a
_diffrn_radiation_wavelength 0.71073
_diffrn_reflns_av_R_equivalents 0.0535
_diffrn_reflns_av_sigmaI/netI 0.0709
_diffrn_reflns_limit_h_max 11
_diffrn_reflns_limit_h_min -10
_diffrn_reflns_limit_k_max 18
_diffrn_reflns_limit_k_min -20
_diffrn_reflns_limit_l_max 23
_diffrn_reflns_limit_l_min -23
_diffrn_reflns_number 19907
_diffrn_reflns_theta_full 25.00
_diffrn_reflns_theta_max 25.00
_diffrn_reflns_theta_min 3.17
_exptl_absorpt_coefficient_mu 10.492
_exptl_absorpt_correction_T_max 0.2167
_exptl_absorpt_correction_T_min 0.1293
_exptl_absorpt_correction_type multi-scan
_exptl_absorpt_process_details
;
CrysAlis RED, Oxford Diffraction Ltd.,
Version 1.171.31.7 (release 18-10-2006 CrysAlis171 .NET)
(compiled Oct 18 2006,16:28:17)
Empirical absorption correction using spherical harmonics,
implemented in SCALE3 ABSPACK scaling algorithm.
;
_exptl_crystal_colour yellow
_exptl_crystal_density_diffrn 1.997
_exptl_crystal_density_method 'not measured'
_exptl_crystal_description block
_exptl_crystal_F_000 1880
_exptl_crystal_size_max 0.33
_exptl_crystal_size_mid 0.26
_exptl_crystal_size_min 0.21
_refine_diff_density_max 1.135
_refine_diff_density_min -1.040
_refine_diff_density_rms 0.156
_refine_ls_extinction_method none
_refine_ls_goodness_of_fit_ref 1.060
_refine_ls_hydrogen_treatment constr
_refine_ls_matrix_type full
_refine_ls_number_parameters 332
_refine_ls_number_reflns 5725
_refine_ls_number_restraints 0
_refine_ls_restrained_S_all 1.060
_refine_ls_R_factor_all 0.0788
_refine_ls_R_factor_gt 0.0380
_refine_ls_shift/su_max 0.001
_refine_ls_shift/su_mean 0.000
_refine_ls_structure_factor_coef Fsqd
_refine_ls_weighting_details 'calc w=1/[\s^2^(Fo^2^)+(0.0399P)^2^+0.0000P] where P=(Fo^2^+2Fc^2^)/3'
_refine_ls_weighting_scheme calc
_refine_ls_wR_factor_gt 0.0705
_refine_ls_wR_factor_ref 0.0905
_reflns_number_gt 3724
_reflns_number_total 5725
_reflns_threshold_expression >2sigma(I)
_cod_data_source_file b807830k.txt
_cod_data_source_block 3d
_cod_depositor_comments
;
The following automatic conversions were performed:
'_symmetry_cell_setting' value 'Monoclinic' changed to 'monoclinic'
according to '/home/saulius/struct/CIF-dictionaries/cif_core.dic'
dictionary named 'cif_core.dic' version 2.4.1 from
2010-06-29.

'_refine_ls_hydrogen_treatment' value 'CONSTR' changed to
'constr' according to '/home/saulius/struct/CIF-dictionaries/cif_core.dic'
dictionary named 'cif_core.dic' version 2.4.1 from 2010-06-29.

Automatic conversion script
Id: cif_fix_enum 1527 2010-12-29 10:47:43Z saulius 
;
_cod_original_sg_symbol_H-M 'P 21/c'
_cod_database_code 7004492

loop_
_symmetry_equiv_pos_as_xyz
'x, y, z'
'-x, y+1/2, -z+1/2'
'-x, -y, -z'
'x, -y-1/2, z-1/2'

loop_
_atom_site_label
_atom_site_type_symbol
_atom_site_fract_x
_atom_site_fract_y
_atom_site_fract_z
_atom_site_U_iso_or_equiv
_atom_site_adp_type
_atom_site_occupancy
_atom_site_symmetry_multiplicity
_atom_site_calc_flag
_atom_site_refinement_flags
_atom_site_disorder_assembly
_atom_site_disorder_group
Au1 Au 0.48361(3) 0.108513(17) 1.146023(15) 0.03915(11) Uani 1 1 d . . .
Br1 Br 0.41990(13) 0.07020(6) 1.25162(5) 0.0710(3) Uani 1 1 d . . .
Br2 Br 0.56266(11) -0.02344(5) 1.12705(5) 0.0685(3) Uani 1 1 d . . .
Br3 Br 0.52235(12) 0.15460(7) 1.03752(4) 0.0740(3) Uani 1 1 d . . .
Br4 Br 0.04034(10) 0.16901(6) 1.15892(4) 0.0612(3) Uani 1 1 d . . .
Br5 Br -0.15468(13) 0.47439(6) 0.77165(5) 0.0794(4) Uani 1 1 d . . .
N1 N 0.4844(7) 0.2789(3) 1.1966(3) 0.0370(16) Uani 1 1 d . . .
N2 N 0.2851(6) 0.2410(4) 1.1406(3) 0.0347(15) Uani 1 1 d . . .
N3 N 0.0982(6) 0.2918(4) 1.0258(3) 0.0345(15) Uani 1 1 d . . .
C1 C 0.4147(8) 0.2175(4) 1.1627(3) 0.0309(18) Uani 1 1 d . . .
C2 C 0.3900(9) 0.3387(4) 1.1969(4) 0.045(2) Uani 1 1 d . . .
H2 H 0.4097 0.3882 1.2188 0.054 Uiso 1 1 calc R . .
C3 C 0.2689(9) 0.3169(4) 1.1625(4) 0.044(2) Uani 1 1 d . . .
H3 H 0.1869 0.3472 1.1544 0.052 Uiso 1 1 calc R . .
C4 C 0.6315(8) 0.2830(5) 1.2348(4) 0.045(2) Uani 1 1 d . . .
C5 C 0.6819(12) 0.3662(6) 1.2308(6) 0.092(4) Uani 1 1 d . . .
H5A H 0.6802 0.3799 1.1831 0.137 Uiso 1 1 calc R . .
H5B H 0.7762 0.3705 1.2569 0.137 Uiso 1 1 calc R . .
H5C H 0.6221 0.4023 1.2497 0.137 Uiso 1 1 calc R . .
C6 C 0.6280(11) 0.2620(7) 1.3090(5) 0.091(4) Uani 1 1 d . . .
H6A H 0.5717 0.3005 1.3275 0.137 Uiso 1 1 calc R . .
H6B H 0.7218 0.2626 1.3361 0.137 Uiso 1 1 calc R . .
H6C H 0.5884 0.2094 1.3108 0.137 Uiso 1 1 calc R . .
C7 C 0.7245(9) 0.2280(6) 1.2069(6) 0.088(4) Uani 1 1 d . . .
H7A H 0.6989 0.1735 1.2144 0.132 Uiso 1 1 calc R . .
H7B H 0.8199 0.2371 1.2299 0.132 Uiso 1 1 calc R . .
H7C H 0.7157 0.2373 1.1579 0.132 Uiso 1 1 calc R . .
C8 C 0.1805(7) 0.1883(4) 1.1042(3) 0.0311(17) Uani 1 1 d . . .
H8 H 0.2248 0.1371 1.0967 0.037 Uiso 1 1 calc R . .
C9 C 0.1009(8) 0.2184(4) 1.0357(3) 0.0316(18) Uani 1 1 d . . .
C10 C 0.0318(9) 0.1558(4) 0.9890(3) 0.039(2) Uani 1 1 d . . .
C11 C 0.1113(10) 0.1004(5) 0.9643(4) 0.058(2) Uani 1 1 d . . .
H11 H 0.2086 0.1012 0.9781 0.069 Uiso 1 1 calc R . .
C12 C 0.0461(14) 0.0420(5) 0.9179(5) 0.077(3) Uani 1 1 d . . .
H12 H 0.0992 0.0044 0.8994 0.093 Uiso 1 1 calc R . .
C13 C -0.0945(14) 0.0410(7) 0.9003(5) 0.081(4) Uani 1 1 d . . .
H13 H -0.1397 0.0029 0.8690 0.097 Uiso 1 1 calc R . .
C14 C -0.1703(12) 0.0955(6) 0.9282(6) 0.083(4) Uani 1 1 d . . .
H14 H -0.2679 0.0935 0.9174 0.099 Uiso 1 1 calc R . .
C15 C -0.1075(10) 0.1513(5) 0.9705(5) 0.061(3) Uani 1 1 d . . .
H15 H -0.1620 0.1890 0.9881 0.073 Uiso 1 1 calc R . .
C16 C 0.0301(9) 0.3261(4) 0.9624(4) 0.040(2) Uani 1 1 d . . .
C17 C 0.0955(8) 0.3258(5) 0.9068(4) 0.043(2) Uani 1 1 d . . .
C18 C 0.0353(10) 0.3702(5) 0.8493(4) 0.052(3) Uani 1 1 d . . .
H18 H 0.0769 0.3714 0.8105 0.063 Uiso 1 1 calc R . .
C19 C -0.0833(10) 0.4115(5) 0.8491(4) 0.050(2) Uani 1 1 d . . .
C20 C -0.1453(9) 0.4095(5) 0.9030(4) 0.049(2) Uani 1 1 d . . .
H20 H -0.2279 0.4384 0.9012 0.059 Uiso 1 1 calc R . .
C21 C -0.0928(8) 0.3667(4) 0.9609(4) 0.040(2) Uani 1 1 d . . .
C22 C 0.2300(10) 0.2837(6) 0.9071(4) 0.063(3) Uani 1 1 d . . .
H22 H 0.2436 0.2454 0.9457 0.076 Uiso 1 1 calc R . .
C23 C 0.3464(12) 0.3414(8) 0.9216(6) 0.110(4) Uani 1 1 d . . .
H23A H 0.3299 0.3842 0.8881 0.165 Uiso 1 1 calc R . .
H23B H 0.4326 0.3147 0.9187 0.165 Uiso 1 1 calc R . .
H23C H 0.3530 0.3632 0.9674 0.165 Uiso 1 1 calc R . .
C24 C 0.2331(13) 0.2373(7) 0.8429(5) 0.102(4) Uani 1 1 d . . .
H24A H 0.2276 0.2736 0.8044 0.153 Uiso 1 1 calc R . .
H24B H 0.1548 0.2010 0.8340 0.153 Uiso 1 1 calc R . .
H24C H 0.3190 0.2072 0.8487 0.153 Uiso 1 1 calc R . .
C25 C -0.1585(9) 0.3705(5) 1.0228(4) 0.054(2) Uani 1 1 d . . .
H25 H -0.1275 0.3225 1.0504 0.065 Uiso 1 1 calc R . .
C26 C -0.1074(15) 0.4393(7) 1.0663(6) 0.119(5) Uani 1 1 d . . .
H26A H -0.0072 0.4427 1.0719 0.179 Uiso 1 1 calc R . .
H26B H -0.1321 0.4331 1.1110 0.179 Uiso 1 1 calc R . .
H26C H -0.1492 0.4875 1.0447 0.179 Uiso 1 1 calc R . .
C27 C -0.3119(11) 0.3669(8) 1.0053(6) 0.114(5) Uani 1 1 d . . .
H27A H -0.3482 0.3622 1.0472 0.171 Uiso 1 1 calc R . .
H27B H -0.3405 0.3212 0.9761 0.171 Uiso 1 1 calc R . .
H27C H -0.3475 0.4151 0.9812 0.171 Uiso 1 1 calc R . .

loop_
_atom_site_aniso_label
_atom_site_aniso_U_11
_atom_site_aniso_U_22
_atom_site_aniso_U_33
_atom_site_aniso_U_23
_atom_site_aniso_U_13
_atom_site_aniso_U_12
Au1 0.0362(2) 0.03496(17) 0.04422(18) -0.01160(14) 0.00293(13) 0.00197(17)
Br1 0.1034(9) 0.0465(5) 0.0701(6) 0.0072(5) 0.0344(6) 0.0021(6)
Br2 0.0602(7) 0.0467(5) 0.0917(7) -0.0322(5) -0.0020(6) 0.0134(5)
Br3 0.0822(8) 0.0966(8) 0.0476(5) -0.0096(5) 0.0235(5) 0.0020(7)
Br4 0.0537(6) 0.0898(7) 0.0427(5) 0.0013(4) 0.0161(4) -0.0125(6)
Br5 0.1086(10) 0.0651(6) 0.0517(5) 0.0137(5) -0.0153(6) 0.0227(7)
N1 0.031(4) 0.042(4) 0.037(3) 0.000(3) 0.002(3) 0.005(3)
N2 0.026(4) 0.047(4) 0.030(3) -0.003(3) 0.003(3) 0.007(3)
N3 0.025(4) 0.047(4) 0.030(3) -0.001(3) 0.000(3) -0.004(3)
C1 0.027(5) 0.034(4) 0.030(4) -0.009(3) 0.002(3) -0.007(4)
C2 0.045(6) 0.032(4) 0.052(5) -0.010(4) -0.007(4) 0.001(4)
C3 0.048(6) 0.035(4) 0.048(5) -0.012(4) 0.009(4) 0.018(4)
C4 0.031(5) 0.053(5) 0.046(5) -0.008(4) -0.006(4) -0.005(4)
C5 0.070(8) 0.062(7) 0.133(10) -0.002(6) -0.004(7) -0.020(6)
C6 0.064(8) 0.130(10) 0.068(7) 0.008(7) -0.014(6) -0.018(7)
C7 0.031(6) 0.085(8) 0.142(10) -0.056(7) 0.000(6) 0.017(6)
C8 0.032(5) 0.033(4) 0.030(4) -0.005(3) 0.009(3) -0.006(4)
C9 0.034(5) 0.031(4) 0.030(4) 0.004(3) 0.007(3) 0.002(4)
C10 0.051(6) 0.040(5) 0.022(4) -0.005(3) -0.003(4) 0.006(4)
C11 0.060(7) 0.068(6) 0.048(5) 0.003(5) 0.018(5) -0.006(6)
C12 0.129(12) 0.053(6) 0.054(6) -0.027(5) 0.029(7) -0.020(7)
C13 0.092(10) 0.072(8) 0.061(6) 0.009(6) -0.028(7) -0.046(8)
C14 0.067(8) 0.049(6) 0.108(9) 0.004(6) -0.041(7) -0.013(6)
C15 0.047(6) 0.041(5) 0.079(6) 0.005(5) -0.027(5) 0.004(5)
C16 0.044(6) 0.032(4) 0.039(4) -0.004(3) -0.002(4) -0.007(4)
C17 0.035(5) 0.057(5) 0.034(4) -0.001(4) 0.000(4) -0.004(4)
C18 0.084(8) 0.045(5) 0.026(4) 0.007(4) 0.007(4) 0.004(5)
C19 0.058(7) 0.038(5) 0.046(5) 0.008(4) -0.014(5) 0.008(5)
C20 0.037(6) 0.053(6) 0.057(5) -0.001(4) 0.008(5) 0.004(4)
C21 0.032(5) 0.042(5) 0.042(5) -0.003(4) -0.003(4) 0.000(4)
C22 0.054(7) 0.077(7) 0.059(6) 0.022(5) 0.015(5) 0.006(6)
C23 0.064(9) 0.160(13) 0.106(9) 0.011(9) 0.015(7) -0.007(9)
C24 0.123(11) 0.115(9) 0.072(7) 0.001(7) 0.030(7) 0.063(9)
C25 0.044(6) 0.056(6) 0.063(5) -0.001(4) 0.011(5) 0.004(5)
C26 0.157(14) 0.105(9) 0.117(10) -0.051(8) 0.080(10) -0.050(10)
C27 0.046(8) 0.166(13) 0.141(11) 0.016(9) 0.044(7) -0.015(8)

loop_
_atom_type_symbol
_atom_type_description
_atom_type_scat_dispersion_real
_atom_type_scat_dispersion_imag
_atom_type_scat_source
C C 0.0033 0.0016 'International Tables Vol C Tables 4.2.6.8 and 6.1.1.4'
H H 0.0000 0.0000 'International Tables Vol C Tables 4.2.6.8 and 6.1.1.4'
N N 0.0061 0.0033 'International Tables Vol C Tables 4.2.6.8 and 6.1.1.4'
Br Br -0.2901 2.4595 'International Tables Vol C Tables 4.2.6.8 and 6.1.1.4'
Au Au -2.0133 8.8022 'International Tables Vol C Tables 4.2.6.8 and 6.1.1.4'

loop_
_geom_angle_atom_site_label_1
_geom_angle_atom_site_label_2
_geom_angle_atom_site_label_3
_geom_angle
_geom_angle_site_symmetry_1
_geom_angle_site_symmetry_3
_geom_angle_publ_flag
C1 Au1 Br3 88.3(2) . . ?
C1 Au1 Br1 86.9(2) . . ?
Br3 Au1 Br1 173.43(4) . . ?
C1 Au1 Br2 178.8(2) . . ?
Br3 Au1 Br2 92.56(4) . . ?
Br1 Au1 Br2 92.11(4) . . ?
C1 N1 C2 106.8(6) . . ?
C1 N1 C4 129.4(6) . . ?
C2 N1 C4 123.5(6) . . ?
C1 N2 C3 109.8(6) . . ?
C1 N2 C8 121.8(6) . . ?
C3 N2 C8 128.2(7) . . ?
C9 N3 C16 122.0(6) . . ?
N2 C1 N1 107.3(6) . . ?
N2 C1 Au1 123.6(5) . . ?
N1 C1 Au1 129.1(5) . . ?
C3 C2 N1 109.9(7) . . ?
C3 C2 H2 125.1 . . ?
N1 C2 H2 125.1 . . ?
C2 C3 N2 106.2(7) . . ?
C2 C3 H3 126.9 . . ?
N2 C3 H3 126.9 . . ?
C7 C4 N1 112.8(6) . . ?
C7 C4 C5 109.2(9) . . ?
N1 C4 C5 108.3(7) . . ?
C7 C4 C6 110.5(8) . . ?
N1 C4 C6 106.0(7) . . ?
C5 C4 C6 109.9(8) . . ?
C4 C5 H5A 109.5 . . ?
C4 C5 H5B 109.5 . . ?
H5A C5 H5B 109.5 . . ?
C4 C5 H5C 109.5 . . ?
H5A C5 H5C 109.5 . . ?
H5B C5 H5C 109.5 . . ?
C4 C6 H6A 109.5 . . ?
C4 C6 H6B 109.5 . . ?
H6A C6 H6B 109.5 . . ?
C4 C6 H6C 109.5 . . ?
H6A C6 H6C 109.5 . . ?
H6B C6 H6C 109.5 . . ?
C4 C7 H7A 109.5 . . ?
C4 C7 H7B 109.5 . . ?
H7A C7 H7B 109.5 . . ?
C4 C7 H7C 109.5 . . ?
H7A C7 H7C 109.5 . . ?
H7B C7 H7C 109.5 . . ?
N2 C8 C9 115.8(6) . . ?
N2 C8 Br4 109.7(4) . . ?
C9 C8 Br4 105.1(5) . . ?
N2 C8 H8 108.7 . . ?
C9 C8 H8 108.7 . . ?
Br4 C8 H8 108.7 . . ?
N3 C9 C10 127.9(6) . . ?
N3 C9 C8 117.5(6) . . ?
C10 C9 C8 114.6(6) . . ?
C15 C10 C11 119.0(8) . . ?
C15 C10 C9 121.8(8) . . ?
C11 C10 C9 119.1(8) . . ?
C10 C11 C12 119.4(9) . . ?
C10 C11 H11 120.3 . . ?
C12 C11 H11 120.3 . . ?
C13 C12 C11 119.0(11) . . ?
C13 C12 H12 120.5 . . ?
C11 C12 H12 120.5 . . ?
C12 C13 C14 119.8(10) . . ?
C12 C13 H13 120.1 . . ?
C14 C13 H13 120.1 . . ?
C15 C14 C13 120.6(11) . . ?
C15 C14 H14 119.7 . . ?
C13 C14 H14 119.7 . . ?
C14 C15 C10 122.2(10) . . ?
C14 C15 H15 118.9 . . ?
C10 C15 H15 118.9 . . ?
C17 C16 C21 121.8(7) . . ?
C17 C16 N3 119.5(8) . . ?
C21 C16 N3 118.3(7) . . ?
C16 C17 C18 117.5(8) . . ?
C16 C17 C22 123.1(7) . . ?
C18 C17 C22 119.3(8) . . ?
C19 C18 C17 120.2(8) . . ?
C19 C18 H18 119.9 . . ?
C17 C18 H18 119.9 . . ?
C20 C19 C18 120.9(8) . . ?
C20 C19 Br5 120.9(7) . . ?
C18 C19 Br5 118.2(7) . . ?
C19 C20 C21 122.1(8) . . ?
C19 C20 H20 119.0 . . ?
C21 C20 H20 119.0 . . ?
C20 C21 C16 117.4(8) . . ?
C20 C21 C25 120.9(8) . . ?
C16 C21 C25 121.3(7) . . ?
C23 C22 C17 109.7(8) . . ?
C23 C22 C24 111.2(10) . . ?
C17 C22 C24 114.1(8) . . ?
C23 C22 H22 107.2 . . ?
C17 C22 H22 107.2 . . ?
C24 C22 H22 107.2 . . ?
C22 C23 H23A 109.5 . . ?
C22 C23 H23B 109.5 . . ?
H23A C23 H23B 109.5 . . ?
C22 C23 H23C 109.5 . . ?
H23A C23 H23C 109.5 . . ?
H23B C23 H23C 109.5 . . ?
C22 C24 H24A 109.5 . . ?
C22 C24 H24B 109.5 . . ?
H24A C24 H24B 109.5 . . ?
C22 C24 H24C 109.5 . . ?
H24A C24 H24C 109.5 . . ?
H24B C24 H24C 109.5 . . ?
C26 C25 C27 112.5(10) . . ?
C26 C25 C21 111.2(8) . . ?
C27 C25 C21 113.0(8) . . ?
C26 C25 H25 106.5 . . ?
C27 C25 H25 106.5 . . ?
C21 C25 H25 106.5 . . ?
C25 C26 H26A 109.5 . . ?
C25 C26 H26B 109.5 . . ?
H26A C26 H26B 109.5 . . ?
C25 C26 H26C 109.5 . . ?
H26A C26 H26C 109.5 . . ?
H26B C26 H26C 109.5 . . ?
C25 C27 H27A 109.5 . . ?
C25 C27 H27B 109.5 . . ?
H27A C27 H27B 109.5 . . ?
C25 C27 H27C 109.5 . . ?
H27A C27 H27C 109.5 . . ?
H27B C27 H27C 109.5 . . ?

loop_
_geom_bond_atom_site_label_1
_geom_bond_atom_site_label_2
_geom_bond_distance
_geom_bond_site_symmetry_2
_geom_bond_publ_flag
Au1 C1 2.025(7) . ?
Au1 Br3 2.4124(10) . ?
Au1 Br1 2.4146(10) . ?
Au1 Br2 2.4305(9) . ?
Br4 C8 1.961(7) . ?
Br5 C19 1.902(7) . ?
N1 C1 1.358(8) . ?
N1 C2 1.384(9) . ?
N1 C4 1.510(10) . ?
N2 C1 1.336(9) . ?
N2 C3 1.383(9) . ?
N2 C8 1.453(8) . ?
N3 C9 1.264(8) . ?
N3 C16 1.440(9) . ?
C2 C3 1.314(10) . ?
C2 H2 0.9500 . ?
C3 H3 0.9500 . ?
C4 C7 1.498(11) . ?
C4 C5 1.508(12) . ?
C4 C6 1.536(12) . ?
C5 H5A 0.9800 . ?
C5 H5B 0.9800 . ?
C5 H5C 0.9800 . ?
C6 H6A 0.9800 . ?
C6 H6B 0.9800 . ?
C6 H6C 0.9800 . ?
C7 H7A 0.9800 . ?
C7 H7B 0.9800 . ?
C7 H7C 0.9800 . ?
C8 C9 1.530(9) . ?
C8 H8 1.0000 . ?
C9 C10 1.490(10) . ?
C10 C15 1.360(12) . ?
C10 C11 1.383(11) . ?
C11 C12 1.424(12) . ?
C11 H11 0.9500 . ?
C12 C13 1.369(15) . ?
C12 H12 0.9500 . ?
C13 C14 1.380(15) . ?
C13 H13 0.9500 . ?
C14 C15 1.341(12) . ?
C14 H14 0.9500 . ?
C15 H15 0.9500 . ?
C16 C17 1.396(11) . ?
C16 C21 1.396(11) . ?
C17 C18 1.406(10) . ?
C17 C22 1.513(12) . ?
C18 C19 1.369(12) . ?
C18 H18 0.9500 . ?
C19 C20 1.344(12) . ?
C20 C21 1.382(10) . ?
C20 H20 0.9500 . ?
C21 C25 1.512(12) . ?
C22 C23 1.499(14) . ?
C22 C24 1.516(12) . ?
C22 H22 1.0000 . ?
C23 H23A 0.9800 . ?
C23 H23B 0.9800 . ?
C23 H23C 0.9800 . ?
C24 H24A 0.9800 . ?
C24 H24B 0.9800 . ?
C24 H24C 0.9800 . ?
C25 C26 1.488(13) . ?
C25 C27 1.494(13) . ?
C25 H25 1.0000 . ?
C26 H26A 0.9800 . ?
C26 H26B 0.9800 . ?
C26 H26C 0.9800 . ?
C27 H27A 0.9800 . ?
C27 H27B 0.9800 . ?
C27 H27C 0.9800 . ?

loop_
_geom_torsion_atom_site_label_1
_geom_torsion_atom_site_label_2
_geom_torsion_atom_site_label_3
_geom_torsion_atom_site_label_4
_geom_torsion
_geom_torsion_site_symmetry_1
_geom_torsion_site_symmetry_2
_geom_torsion_site_symmetry_3
_geom_torsion_site_symmetry_4
_geom_torsion_publ_flag
C3 N2 C1 N1 -2.5(8) . . . . ?
C8 N2 C1 N1 -177.7(6) . . . . ?
C3 N2 C1 Au1 177.4(5) . . . . ?
C8 N2 C1 Au1 2.2(9) . . . . ?
C2 N1 C1 N2 3.0(8) . . . . ?
C4 N1 C1 N2 176.4(7) . . . . ?
C2 N1 C1 Au1 -176.9(6) . . . . ?
C4 N1 C1 Au1 -3.5(11) . . . . ?
Br3 Au1 C1 N2 85.5(6) . . . . ?
Br1 Au1 C1 N2 -89.9(6) . . . . ?
Br2 Au1 C1 N2 -55(10) . . . . ?
Br3 Au1 C1 N1 -94.7(6) . . . . ?
Br1 Au1 C1 N1 89.9(6) . . . . ?
Br2 Au1 C1 N1 125(9) . . . . ?
C1 N1 C2 C3 -2.5(9) . . . . ?
C4 N1 C2 C3 -176.4(7) . . . . ?
N1 C2 C3 N2 1.0(9) . . . . ?
C1 N2 C3 C2 0.9(9) . . . . ?
C8 N2 C3 C2 175.7(7) . . . . ?
C1 N1 C4 C7 29.3(11) . . . . ?
C2 N1 C4 C7 -158.3(8) . . . . ?
C1 N1 C4 C5 150.2(8) . . . . ?
C2 N1 C4 C5 -37.4(11) . . . . ?
C1 N1 C4 C6 -91.8(9) . . . . ?
C2 N1 C4 C6 80.6(9) . . . . ?
C1 N2 C8 C9 -127.0(7) . . . . ?
C3 N2 C8 C9 58.8(9) . . . . ?
C1 N2 C8 Br4 114.3(6) . . . . ?
C3 N2 C8 Br4 -60.0(8) . . . . ?
C16 N3 C9 C10 -4.0(13) . . . . ?
C16 N3 C9 C8 178.0(7) . . . . ?
N2 C8 C9 N3 -22.0(10) . . . . ?
Br4 C8 C9 N3 99.2(7) . . . . ?
N2 C8 C9 C10 159.6(7) . . . . ?
Br4 C8 C9 C10 -79.1(7) . . . . ?
N3 C9 C10 C15 -63.5(12) . . . . ?
C8 C9 C10 C15 114.6(8) . . . . ?
N3 C9 C10 C11 117.1(9) . . . . ?
C8 C9 C10 C11 -64.8(9) . . . . ?
C15 C10 C11 C12 2.7(12) . . . . ?
C9 C10 C11 C12 -177.9(7) . . . . ?
C10 C11 C12 C13 -1.8(13) . . . . ?
C11 C12 C13 C14 -0.7(16) . . . . ?
C12 C13 C14 C15 2.4(16) . . . . ?
C13 C14 C15 C10 -1.6(15) . . . . ?
C11 C10 C15 C14 -1.0(13) . . . . ?
C9 C10 C15 C14 179.6(8) . . . . ?
C9 N3 C16 C17 -79.3(10) . . . . ?
C9 N3 C16 C21 108.1(8) . . . . ?
C21 C16 C17 C18 1.9(11) . . . . ?
N3 C16 C17 C18 -170.5(6) . . . . ?
C21 C16 C17 C22 178.9(8) . . . . ?
N3 C16 C17 C22 6.5(12) . . . . ?
C16 C17 C18 C19 0.0(12) . . . . ?
C22 C17 C18 C19 -177.1(8) . . . . ?
C17 C18 C19 C20 -1.2(13) . . . . ?
C17 C18 C19 Br5 177.0(6) . . . . ?
C18 C19 C20 C21 0.6(13) . . . . ?
Br5 C19 C20 C21 -177.6(6) . . . . ?
C19 C20 C21 C16 1.2(12) . . . . ?
C19 C20 C21 C25 175.2(8) . . . . ?
C17 C16 C21 C20 -2.5(11) . . . . ?
N3 C16 C21 C20 170.0(7) . . . . ?
C17 C16 C21 C25 -176.4(8) . . . . ?
N3 C16 C21 C25 -3.9(11) . . . . ?
C16 C17 C22 C23 -98.9(10) . . . . ?
C18 C17 C22 C23 78.1(10) . . . . ?
C16 C17 C22 C24 135.7(9) . . . . ?
C18 C17 C22 C24 -47.4(12) . . . . ?
C20 C21 C25 C26 -84.3(11) . . . . ?
C16 C21 C25 C26 89.5(11) . . . . ?
C20 C21 C25 C27 43.4(12) . . . . ?
C16 C21 C25 C27 -142.9(9) . . . . ?
